data_7047306
loop_
_publ_author_name
'Sun, Xiaodong'
'Ma, Yali'
'Zhao, Jun'
'Li, Dong-Sheng'
'Li, Guanghua'
'Zhang, Lirong'
'Liu, Yunling'

_publ_section_title
;
 Tuning the gate opening pressure of a flexible doubly interpenetrated
 metal-organic framework through ligand functionalization.
;
_journal_issue 37
_journal_name_full 'Dalton transactions (Cambridge, England : 2003)'
_journal_page_first 13158
_journal_page_last 13163
_journal_paper_doi 10.1039/c8dt02544d
_journal_volume 47
_journal_year 2018
_chemical_formula_moiety 'C138 H118 N4 O33 Zn8'
_chemical_formula_sum 'C138 H118 N4 O33 Zn8'
_chemical_formula_weight 2883.32
_space_group_crystal_system trigonal
_space_group_IT_number 161
_space_group_name_Hall 'R 3 -2"c'
_space_group_name_H-M_alt 'R 3 c :H'
_symmetry_space_group_name_Hall 'R 3 -2"c'
_symmetry_space_group_name_H-M 'R 3 c :H'
_atom_sites_solution_hydrogens geom
_audit_creation_method SHELXL-2014/7
_audit_update_record
;
2018-07-24 deposited with the CCDC.
2018-08-20 downloaded from the CCDC.
;
_cell_angle_alpha 90
_cell_angle_beta 90
_cell_angle_gamma 120
_cell_formula_units_Z 6
_cell_length_a 21.613(3)
_cell_length_b 21.613(3)
_cell_length_c 78.182(16)
_cell_measurement_reflns_used 65434
_cell_measurement_temperature 293(2)
_cell_measurement_theta_max 25.052
_cell_measurement_theta_min 1.206
_cell_volume 31628(9)
_computing_structure_refinement 'SHELXL-2014/7 (Sheldrick, 2014)'
_diffrn_ambient_temperature 293(2)
_diffrn_measured_fraction_theta_full 0.999
_diffrn_measured_fraction_theta_max 0.999
_diffrn_measurement_device_type 'CCD area detector'
_diffrn_measurement_method 'phi and omega scans'
_diffrn_radiation_type MoK\a
_diffrn_radiation_wavelength 0.71073
_diffrn_reflns_av_R_equivalents 0.0580
_diffrn_reflns_av_unetI/netI 0.0567
_diffrn_reflns_Laue_measured_fraction_full 0.999
_diffrn_reflns_Laue_measured_fraction_max 0.999
_diffrn_reflns_limit_h_max 20
_diffrn_reflns_limit_h_min -25
_diffrn_reflns_limit_k_max 25
_diffrn_reflns_limit_k_min -25
_diffrn_reflns_limit_l_max 92
_diffrn_reflns_limit_l_min -92
_diffrn_reflns_number 65434
_diffrn_reflns_point_group_measured_fraction_full 0.999
_diffrn_reflns_point_group_measured_fraction_max 0.999
_diffrn_reflns_theta_full 25.052
_diffrn_reflns_theta_max 25.052
_diffrn_reflns_theta_min 1.206
_exptl_absorpt_coefficient_mu 0.943
_exptl_absorpt_correction_T_max 0.7318
_exptl_absorpt_correction_T_min 0.6517
_exptl_absorpt_correction_type empirical
_exptl_absorpt_process_details SADABS
_exptl_crystal_colour colourless
_exptl_crystal_density_diffrn 0.908
_exptl_crystal_description block
_exptl_crystal_F_000 8868
_exptl_crystal_size_max 0.24
_exptl_crystal_size_mid 0.20
_exptl_crystal_size_min 0.17
_refine_diff_density_max 0.706
_refine_diff_density_min -0.407
_refine_diff_density_rms 0.069
_refine_ls_abs_structure_details
;
 Flack x determined using 2729 quotients [(I+)-(I-)]/[(I+)+(I-)]
 (Parsons, Flack and Wagner, Acta Cryst. B69 (2013) 249-259).
;
_refine_ls_abs_structure_Flack 0.023(14)
_refine_ls_extinction_method none
_refine_ls_goodness_of_fit_ref 1.017
_refine_ls_hydrogen_treatment constr
_refine_ls_matrix_type full
_refine_ls_number_parameters 419
_refine_ls_number_reflns 12454
_refine_ls_number_restraints 151
_refine_ls_restrained_S_all 1.019
_refine_ls_R_factor_all 0.0994
_refine_ls_R_factor_gt 0.0632
_refine_ls_shift/su_max 0.075
_refine_ls_shift/su_mean 0.014
_refine_ls_structure_factor_coef Fsqd
_refine_ls_weighting_details 'w=1/[\s^2^(Fo^2^)+(0.1141P)^2^] where P=(Fo^2^+2Fc^2^)/3'
_refine_ls_weighting_scheme calc
_refine_ls_wR_factor_gt 0.1811
_refine_ls_wR_factor_ref 0.2002
_reflns_Friedel_coverage 0.998
_reflns_Friedel_fraction_full 0.999
_reflns_Friedel_fraction_max 0.999
_reflns_number_gt 7124
_reflns_number_total 12454
_reflns_threshold_expression 'I > 2\s(I)'
_cod_data_source_file c8dt02544d2.cif
_cod_data_source_block bbb
_cod_depositor_comments 'Adding full bibliography for 7047306.cif.'
_cod_original_cell_volume 31627(11)
_cod_database_code 7047306
_shelx_shelxl_version_number 2014/7
_shelx_space_group_comment
;
The symmetry employed for this shelxl refinement is uniquely defined
by the following loop, which should always be used as a source of
symmetry information in preference to the above space-group names.
They are only intended as comments.
;
_platon_squeeze_void_probe_radius 1.20

loop_
_space_group_symop_operation_xyz
'x, y, z'
'-y, x-y, z'
'-x+y, -x, z'
'-y, -x, z+1/2'
'-x+y, y, z+1/2'
'x, x-y, z+1/2'
'x+2/3, y+1/3, z+1/3'
'-y+2/3, x-y+1/3, z+1/3'
'-x+y+2/3, -x+1/3, z+1/3'
'-y+2/3, -x+1/3, z+5/6'
'-x+y+2/3, y+1/3, z+5/6'
'x+2/3, x-y+1/3, z+5/6'
'x+1/3, y+2/3, z+2/3'
'-y+1/3, x-y+2/3, z+2/3'
'-x+y+1/3, -x+2/3, z+2/3'
'-y+1/3, -x+2/3, z+7/6'
'-x+y+1/3, y+2/3, z+7/6'
'x+1/3, x-y+2/3, z+7/6'

loop_
_atom_site_label
_atom_site_type_symbol
_atom_site_fract_x
_atom_site_fract_y
_atom_site_fract_z
_atom_site_U_iso_or_equiv
_atom_site_adp_type
_atom_site_occupancy
_atom_site_site_symmetry_order
_atom_site_calc_flag
_atom_site_refinement_flags_posn
_atom_site_refinement_flags_adp
_atom_site_refinement_flags_occupancy
Zn1 Zn 0.35471(9) 0.76011(9) 0.12481(2) 0.0541(5) Uani 1 1 d . . .
Zn2 Zn 0.3333 0.6667 0.09104(4) 0.0898(11) Uani 1 3 d S T P
Zn3 Zn 0.97929(9) 0.90802(9) 0.26053(2) 0.0550(5) Uani 1 1 d . . .
Zn4 Zn 1.0000 1.0000 0.29433(4) 0.0931(12) Uani 1 3 d S T P
O1 O 0.4371(4) 0.8009(4) 0.14019(10) 0.057(3) Uani 1 1 d . . .
O2 O 0.4766(5) 0.7239(6) 0.13893(13) 0.078(3) Uani 1 1 d . . .
O3 O 0.7100(6) 1.2067(6) 0.27576(16) 0.095(4) Uani 1 1 d . U .
O4 O 0.6542(7) 1.2261(7) 0.25856(17) 0.153(4) Uani 1 1 d . U .
O5 O 0.3333 0.6667 0.1160(2) 0.052(4) Uani 1 3 d S T P
O6 O 0.8989(6) 0.8661(6) 0.24509(15) 0.089(4) Uani 1 1 d . . .
O7 O 0.8548(5) 0.9432(5) 0.24698(14) 0.081(3) Uani 1 1 d . . .
O8 O 0.6219(6) 0.4587(6) 0.10989(15) 0.088(4) Uani 1 1 d . U .
O9 O 0.6319(4) 0.3952(4) 0.13344(10) 0.078(2) Uani 1 1 d . U .
O10 O 1.0000 1.0000 0.26819(17) 0.055(4) Uani 1 3 d S T P
C1 C 0.7182(4) 0.9655(5) 0.18794(11) 0.064(4) Uani 1 1 d G . .
C2 C 0.7068(4) 1.0059(5) 0.20004(12) 0.067(5) Uani 1 1 d G . .
H2 H 0.6636 1.0057 0.2002 0.080 Uiso 1 1 calc R U .
C3 C 0.7599(5) 1.0465(5) 0.21185(11) 0.065(4) Uani 1 1 d G . .
C4 C 0.8243(4) 1.0469(5) 0.21155(11) 0.074(4) Uani 1 1 d G . .
H4 H 0.8598 1.0741 0.2194 0.089 Uiso 1 1 calc R U .
C5 C 0.8357(4) 1.0065(6) 0.19944(14) 0.092(5) Uani 1 1 d G U .
C6 C 0.7826(5) 0.9658(5) 0.18763(12) 0.085(6) Uani 1 1 d G . .
H6 H 0.7902 0.9388 0.1795 0.102 Uiso 1 1 calc R U .
C7 C 0.6621(4) 0.9215(4) 0.17461(11) 0.059(4) Uani 1 1 d G . .
C8 C 0.6124(5) 0.9409(4) 0.16956(13) 0.082(5) Uani 1 1 d G . .
H8 H 0.6184 0.9850 0.1728 0.098 Uiso 1 1 calc R U .
C9 C 0.5539(4) 0.8945(5) 0.15969(13) 0.089(6) Uani 1 1 d G . .
H9 H 0.5207 0.9075 0.1563 0.107 Uiso 1 1 calc R U .
C10 C 0.5451(4) 0.8286(4) 0.15488(11) 0.055(4) Uani 1 1 d G . .
C11 C 0.5947(5) 0.8092(4) 0.15993(13) 0.075(4) Uani 1 1 d G U .
H11 H 0.5888 0.7651 0.1567 0.090 Uiso 1 1 calc R U .
C12 C 0.6532(5) 0.8557(5) 0.16980(13) 0.088(5) Uani 1 1 d G U .
H12 H 0.6864 0.8427 0.1732 0.106 Uiso 1 1 calc R U .
C13 C 0.4854(7) 0.7841(8) 0.14360(16) 0.044(3) Uani 1 1 d . . .
C14 C 0.7435(5) 1.0878(5) 0.22466(11) 0.074(4) Uani 1 1 d G U .
C15 C 0.7732(5) 1.0991(5) 0.24092(13) 0.106(6) Uani 1 1 d G U .
H15 H 0.8013 1.0793 0.2439 0.127 Uiso 1 1 calc R U .
C16 C 0.7610(5) 1.1400(6) 0.25271(9) 0.084(4) Uani 1 1 d G U .
H16 H 0.7809 1.1475 0.2636 0.100 Uiso 1 1 calc R U .
C17 C 0.7191(5) 1.1696(5) 0.24823(11) 0.077(4) Uani 1 1 d G U .
C18 C 0.6894(5) 1.1583(5) 0.23197(12) 0.115(5) Uani 1 1 d G U .
H18 H 0.6613 1.1781 0.2290 0.138 Uiso 1 1 calc R U .
C19 C 0.7016(5) 1.1174(5) 0.22018(9) 0.086(4) Uani 1 1 d G U .
H19 H 0.6817 1.1098 0.2093 0.103 Uiso 1 1 calc R U .
C20 C 0.7149(8) 1.2325(9) 0.2577(2) 0.101(5) Uani 1 1 d . U .
C21 C 0.9043(7) 1.0058(7) 0.19964(17) 0.079(4) Uani 1 1 d . U .
H21A H 0.9344 1.0367 0.2086 0.118 Uiso 1 1 calc R U .
H21B H 0.8948 0.9580 0.2017 0.118 Uiso 1 1 calc R U .
H21C H 0.9278 1.0222 0.1888 0.118 Uiso 1 1 calc R U .
C22 C 0.6156(4) 0.7016(5) 0.19738(10) 0.071(5) Uani 1 1 d G . .
C23 C 0.6272(5) 0.6617(6) 0.18518(13) 0.092(6) Uani 1 1 d G U .
H23 H 0.6690 0.6593 0.1854 0.111 Uiso 1 1 calc R U .
C24 C 0.5764(6) 0.6253(6) 0.17259(11) 0.083(5) Uani 1 1 d G . .
C25 C 0.5139(5) 0.6288(5) 0.17219(11) 0.085(5) Uani 1 1 d G . .
H25 H 0.4798 0.6044 0.1638 0.103 Uiso 1 1 calc R U .
C26 C 0.5022(4) 0.6686(6) 0.18438(14) 0.078(5) Uani 1 1 d G . .
C27 C 0.5531(5) 0.7050(5) 0.19698(12) 0.077(5) Uani 1 1 d G . .
H27 H 0.5453 0.7317 0.2051 0.092 Uiso 1 1 calc R U .
C28 C 0.6793(4) 0.7506(4) 0.20858(11) 0.072(4) Uani 1 1 d G . .
C29 C 0.7241(5) 0.7268(4) 0.21467(12) 0.074(4) Uani 1 1 d G U .
H29 H 0.7180 0.6831 0.2110 0.089 Uiso 1 1 calc R U .
C30 C 0.7781(5) 0.7682(5) 0.22620(12) 0.071(5) Uani 1 1 d G . .
H30 H 0.8081 0.7522 0.2303 0.086 Uiso 1 1 calc R U .
C31 C 0.7873(4) 0.8334(5) 0.23165(12) 0.071(5) Uani 1 1 d G . .
C32 C 0.7424(5) 0.8573(4) 0.22557(13) 0.083(5) Uani 1 1 d G . .
H32 H 0.7485 0.9010 0.2292 0.100 Uiso 1 1 calc R U .
C33 C 0.6884(5) 0.8159(5) 0.21403(12) 0.071(4) Uani 1 1 d G U .
H33 H 0.6584 0.8318 0.2100 0.085 Uiso 1 1 calc R U .
C34 C 0.8570(10) 0.8878(10) 0.2419(2) 0.092(6) Uani 1 1 d . . .
C35 C 0.5790(5) 0.5707(5) 0.16119(10) 0.084(5) Uani 1 1 d G U .
C36 C 0.5700(6) 0.5744(5) 0.14369(11) 0.090(5) Uani 1 1 d G . .
H36 H 0.5549 0.6049 0.1395 0.107 Uiso 1 1 calc R U .
C37 C 0.5835(6) 0.5325(5) 0.13252(8) 0.100(6) Uani 1 1 d G . .
H37 H 0.5775 0.5350 0.1208 0.119 Uiso 1 1 calc R U .
C38 C 0.6060(5) 0.4869(5) 0.13885(11) 0.109(6) Uani 1 1 d G U .
C39 C 0.6151(4) 0.4833(4) 0.15635(12) 0.086(3) Uani 1 1 d G U .
H39 H 0.6301 0.4528 0.1606 0.103 Uiso 1 1 calc R U .
C40 C 0.6016(5) 0.5252(5) 0.16752(8) 0.083(3) Uani 1 1 d G U .
H40 H 0.6076 0.5227 0.1792 0.100 Uiso 1 1 calc R U .
C41 C 0.6344(7) 0.4602(7) 0.12401(17) 0.078(4) Uani 1 1 d . U .
C42 C 0.4371(8) 0.6817(8) 0.1815(2) 0.108(5) Uani 1 1 d . U .
H42A H 0.4079 0.6520 0.1723 0.162 Uiso 1 1 calc R U .
H42B H 0.4091 0.6701 0.1917 0.162 Uiso 1 1 calc R U .
H42C H 0.4549 0.7310 0.1786 0.162 Uiso 1 1 calc R U .
O11 O 0.3661(8) 0.7061(7) 0.0649(2) 0.040(4) Uani 0.3333 1 d . U P

loop_
_atom_site_aniso_label
_atom_site_aniso_U_11
_atom_site_aniso_U_22
_atom_site_aniso_U_33
_atom_site_aniso_U_23
_atom_site_aniso_U_13
_atom_site_aniso_U_12
Zn1 0.0576(11) 0.0566(11) 0.0479(10) 0.0026(9) 0.0024(9) 0.0283(9)
Zn2 0.1101(18) 0.1101(18) 0.049(2) 0.000 0.000 0.0550(9)
Zn3 0.0562(11) 0.0602(11) 0.0476(10) 0.0014(9) 0.0056(9) 0.0284(10)
Zn4 0.1230(19) 0.1230(19) 0.0333(18) 0.000 0.000 0.0615(10)
O1 0.050(5) 0.052(5) 0.045(5) -0.028(4) -0.007(4) 0.008(4)
O2 0.080(8) 0.087(8) 0.073(8) 0.003(6) -0.018(6) 0.046(6)
O3 0.096(4) 0.095(4) 0.095(4) -0.0032(14) 0.0026(14) 0.048(2)
O4 0.153(4) 0.153(4) 0.153(4) -0.0024(14) 0.0001(14) 0.077(2)
O5 0.051(6) 0.051(6) 0.055(10) 0.000 0.000 0.025(3)
O6 0.075(8) 0.116(10) 0.100(9) 0.003(8) -0.002(7) 0.065(8)
O7 0.065(7) 0.055(6) 0.100(9) -0.048(6) -0.021(6) 0.013(5)
O8 0.089(4) 0.088(4) 0.089(4) -0.0038(14) 0.0027(14) 0.045(2)
O9 0.082(2) 0.076(2) 0.078(2) -0.0033(14) 0.0048(14) 0.0403(16)
O10 0.075(7) 0.075(7) 0.015(7) 0.000 0.000 0.037(3)
C1 0.017(5) 0.053(8) 0.106(12) -0.018(8) -0.027(6) 0.007(5)
C2 0.058(7) 0.068(7) 0.089(9) -0.044(6) -0.033(6) 0.042(6)
C3 0.083(11) 0.054(8) 0.079(11) -0.016(8) -0.004(9) 0.050(8)
C4 0.047(8) 0.074(9) 0.098(11) -0.043(8) -0.038(7) 0.027(7)
C5 0.092(5) 0.092(5) 0.093(5) -0.0015(14) 0.0006(14) 0.047(3)
C6 0.079(12) 0.107(13) 0.091(13) -0.038(11) -0.037(10) 0.063(11)
C7 0.066(8) 0.048(7) 0.076(8) -0.002(6) 0.028(7) 0.037(6)
C8 0.075(8) 0.090(9) 0.095(10) -0.064(8) -0.043(7) 0.053(7)
C9 0.062(10) 0.142(16) 0.083(12) -0.046(12) -0.029(10) 0.065(11)
C10 0.045(8) 0.031(6) 0.066(9) -0.004(6) 0.011(7) 0.002(6)
C11 0.075(5) 0.075(5) 0.076(5) -0.0008(14) -0.0004(14) 0.038(3)
C12 0.088(5) 0.088(5) 0.089(5) -0.0005(14) -0.0009(14) 0.045(3)
C13 0.037(7) 0.061(8) 0.042(7) 0.001(6) -0.004(5) 0.030(6)
C14 0.075(4) 0.074(4) 0.075(4) -0.0019(14) -0.0010(14) 0.038(2)
C15 0.106(6) 0.106(6) 0.106(6) 0.0000(14) -0.0004(14) 0.053(3)
C16 0.084(5) 0.084(5) 0.084(5) -0.0016(14) 0.0003(14) 0.042(3)
C17 0.078(4) 0.076(4) 0.076(4) -0.0049(14) 0.0001(14) 0.039(2)
C18 0.116(5) 0.115(5) 0.116(5) -0.0014(14) -0.0005(14) 0.059(3)
C19 0.086(4) 0.086(4) 0.085(4) -0.0024(14) -0.0005(14) 0.044(2)
C20 0.100(5) 0.102(5) 0.100(5) -0.0013(14) 0.0005(14) 0.050(3)
C21 0.078(4) 0.080(4) 0.079(4) -0.0008(14) -0.0008(14) 0.040(2)
C22 0.128(12) 0.089(10) 0.039(7) -0.006(7) 0.011(8) 0.086(10)
C23 0.093(6) 0.092(6) 0.093(6) -0.0002(14) -0.0003(14) 0.046(3)
C24 0.087(12) 0.093(12) 0.070(11) -0.032(9) -0.026(10) 0.045(10)
C25 0.100(12) 0.071(9) 0.074(10) -0.008(8) 0.002(9) 0.034(9)
C26 0.025(5) 0.081(8) 0.119(10) -0.056(7) -0.015(5) 0.020(5)
C27 0.056(10) 0.092(11) 0.074(11) -0.037(9) 0.006(8) 0.030(9)
C28 0.045(7) 0.089(10) 0.065(8) -0.050(7) -0.025(6) 0.021(7)
C29 0.074(5) 0.074(5) 0.075(5) -0.0004(14) -0.0004(14) 0.037(3)
C30 0.068(10) 0.067(10) 0.080(12) -0.026(9) -0.007(9) 0.036(8)
C31 0.063(10) 0.105(12) 0.058(9) -0.028(8) -0.024(8) 0.053(9)
C32 0.075(8) 0.060(7) 0.116(11) -0.058(7) -0.046(7) 0.035(6)
C33 0.070(4) 0.070(4) 0.072(4) -0.0006(14) -0.0016(14) 0.036(2)
C34 0.073(12) 0.081(12) 0.068(11) -0.022(9) 0.015(9) -0.003(9)
C35 0.084(5) 0.084(5) 0.084(5) -0.0018(14) -0.0006(14) 0.043(3)
C36 0.147(13) 0.098(9) 0.068(8) -0.037(7) -0.052(8) 0.094(10)
C37 0.142(12) 0.122(12) 0.066(8) -0.064(8) -0.057(8) 0.090(10)
C38 0.109(6) 0.108(6) 0.108(6) -0.0023(14) -0.0001(14) 0.055(3)
C39 0.087(4) 0.085(4) 0.086(4) -0.0001(14) 0.0008(14) 0.043(2)
C40 0.084(4) 0.083(4) 0.082(4) -0.0007(14) 0.0000(14) 0.042(2)
C41 0.079(4) 0.078(4) 0.078(4) -0.0011(14) -0.0007(14) 0.040(2)
C42 0.108(5) 0.108(5) 0.109(5) -0.0008(14) 0.0002(14) 0.054(3)
O11 0.040(4) 0.040(4) 0.039(4) 0.0009(14) 0.0001(14) 0.019(2)

loop_
_atom_type_symbol
_atom_type_description
_atom_type_scat_dispersion_real
_atom_type_scat_dispersion_imag
_atom_type_scat_source
C C 0.0033 0.0016 'International Tables Vol C Tables 4.2.6.8 and 6.1.1.4'
H H 0.0000 0.0000 'International Tables Vol C Tables 4.2.6.8 and 6.1.1.4'
N N 0.0061 0.0033 'International Tables Vol C Tables 4.2.6.8 and 6.1.1.4'
O O 0.0106 0.0060 'International Tables Vol C Tables 4.2.6.8 and 6.1.1.4'
Zn Zn 0.2839 1.4301 'International Tables Vol C Tables 4.2.6.8 and 6.1.1.4'

loop_
_geom_angle_atom_site_label_1
_geom_angle_atom_site_label_2
_geom_angle_atom_site_label_3
_geom_angle
_geom_angle_site_symmetry_1
_geom_angle_site_symmetry_3
O3 Zn1 O1 103.2(5) 12_464 .
O3 Zn1 O5 119.6(6) 12_464 .
O1 Zn1 O5 111.9(4) . .
O3 Zn1 O2 105.1(5) 12_464 2_665
O1 Zn1 O2 104.3(4) . 2_665
O5 Zn1 O2 111.4(4) . 2_665
O5 Zn2 O11 158.9(4) . 3_565
O5 Zn2 O11 158.9(4) . 2_665
O11 Zn2 O11 36.4(6) 3_565 2_665
O5 Zn2 O11 158.9(4) . .
O11 Zn2 O11 36.4(6) 3_565 .
O11 Zn2 O11 36.4(6) 2_665 .
O5 Zn2 O4 88.3(4) . 12_464
O11 Zn2 O4 112.9(5) 3_565 12_464
O11 Zn2 O4 82.2(5) 2_665 12_464
O11 Zn2 O4 80.3(5) . 12_464
O5 Zn2 O4 88.3(4) . 11_444
O11 Zn2 O4 82.2(5) 3_565 11_444
O11 Zn2 O4 80.3(5) 2_665 11_444
O11 Zn2 O4 112.9(5) . 11_444
O4 Zn2 O4 119.91(4) 12_464 11_444
O5 Zn2 O4 88.3(4) . 10_664
O11 Zn2 O4 80.3(5) 3_565 10_664
O11 Zn2 O4 112.9(5) 2_665 10_664
O11 Zn2 O4 82.2(5) . 10_664
O4 Zn2 O4 119.91(4) 12_464 10_664
O4 Zn2 O4 119.91(4) 11_444 10_664
O10 Zn3 O6 111.9(4) . .
O10 Zn3 O7 112.4(4) . 2_765
O6 Zn3 O7 103.5(5) . 2_765
O10 Zn3 O8 121.6(5) . 18_554
O6 Zn3 O8 102.0(5) . 18_554
O7 Zn3 O8 103.6(4) 2_765 18_554
O10 Zn3 Zn3 34.71(18) . 2_765
O6 Zn3 Zn3 122.7(4) . 2_765
O7 Zn3 Zn3 77.6(4) 2_765 2_765
O8 Zn3 Zn3 134.1(4) 18_554 2_765
O10 Zn3 Zn3 34.71(18) . 3_675
O6 Zn3 Zn3 77.4(3) . 3_675
O7 Zn3 Zn3 126.6(3) 2_765 3_675
O8 Zn3 Zn3 128.9(4) 18_554 3_675
Zn3 Zn3 Zn3 60.0 2_765 3_675
O9 Zn4 O9 114.5(2) 16_664 17_654
O9 Zn4 O9 114.5(2) 16_664 18_554
O9 Zn4 O9 114.5(2) 17_654 18_554
O9 Zn4 O10 103.8(3) 16_664 .
O9 Zn4 O10 103.8(3) 17_654 .
O9 Zn4 O10 103.8(3) 18_554 .
C13 O1 Zn1 132.9(8) . .
C13 O2 Zn1 134.3(9) . 3_565
C20 O3 Zn1 111.6(9) . 18_564
C20 O4 Zn2 108.2(11) . 16_664
Zn1 O5 Zn1 108.4(5) 2_665 3_565
Zn1 O5 Zn1 108.4(5) 2_665 .
Zn1 O5 Zn1 108.4(5) 3_565 .
Zn1 O5 Zn2 110.5(4) 2_665 .
Zn1 O5 Zn2 110.5(4) 3_565 .
Zn1 O5 Zn2 110.5(4) . .
C34 O6 Zn3 127.4(12) . .
C34 O7 Zn3 124.9(11) . 3_675
C41 O8 Zn3 120.7(11) . 12_454
C41 O9 Zn4 132.6(7) . 10_664
Zn3 O10 Zn3 110.6(4) 2_765 .
Zn3 O10 Zn3 110.6(4) 2_765 3_675
Zn3 O10 Zn3 110.6(4) . 3_675
Zn3 O10 Zn4 108.3(4) 2_765 .
Zn3 O10 Zn4 108.3(4) . .
Zn3 O10 Zn4 108.3(4) 3_675 .
C2 C1 C6 120.0 . .
C2 C1 C7 121.6(7) . .
C6 C1 C7 118.4(7) . .
C1 C2 C3 120.0 . .
C1 C2 H2 120.0 . .
C3 C2 H2 120.0 . .
C2 C3 C4 120.0 . .
C2 C3 C14 117.1(7) . .
C4 C3 C14 122.9(7) . .
C5 C4 C3 120.0 . .
C5 C4 H4 120.0 . .
C3 C4 H4 120.0 . .
C6 C5 C4 120.0 . .
C6 C5 C21 120.7(8) . .
C4 C5 C21 119.2(8) . .
C5 C6 C1 120.0 . .
C5 C6 H6 120.0 . .
C1 C6 H6 120.0 . .
C8 C7 C12 120.0 . .
C8 C7 C1 120.1(6) . .
C12 C7 C1 119.0(6) . .
C9 C8 C7 120.0 . .
C9 C8 H8 120.0 . .
C7 C8 H8 120.0 . .
C8 C9 C10 120.0 . .
C8 C9 H9 120.0 . .
C10 C9 H9 120.0 . .
C11 C10 C9 120.0 . .
C11 C10 C13 122.3(8) . .
C9 C10 C13 117.6(8) . .
C10 C11 C12 120.0 . .
C10 C11 H11 120.0 . .
C12 C11 H11 120.0 . .
C11 C12 C7 120.0 . .
C11 C12 H12 120.0 . .
C7 C12 H12 120.0 . .
O2 C13 O1 119.9(12) . .
O2 C13 C10 118.7(11) . .
O1 C13 C10 120.8(12) . .
C15 C14 C19 120.0 . .
C15 C14 C3 119.4(8) . .
C19 C14 C3 120.5(8) . .
C14 C15 C16 120.0 . .
C14 C15 H15 120.0 . .
C16 C15 H15 120.0 . .
C17 C16 C15 120.0 . .
C17 C16 H16 120.0 . .
C15 C16 H16 120.0 . .
C16 C17 C18 120.0 . .
C16 C17 C20 127.3(9) . .
C18 C17 C20 110.9(9) . .
C17 C18 C19 120.0 . .
C17 C18 H18 120.0 . .
C19 C18 H18 120.0 . .
C18 C19 C14 120.0 . .
C18 C19 H19 120.0 . .
C14 C19 H19 120.0 . .
O4 C20 O3 91.9(13) . .
O4 C20 C17 115.8(14) . .
O3 C20 C17 98.3(11) . .
C5 C21 H21A 109.5 . .
C5 C21 H21B 109.4 . .
H21A C21 H21B 109.5 . .
C5 C21 H21C 109.5 . .
H21A C21 H21C 109.5 . .
H21B C21 H21C 109.5 . .
C23 C22 C27 120.0 . .
C23 C22 C28 116.4(7) . .
C27 C22 C28 122.6(7) . .
C22 C23 C24 120.0 . .
C22 C23 H23 120.0 . .
C24 C23 H23 120.0 . .
C25 C24 C23 120.0 . .
C25 C24 C35 116.7(8) . .
C23 C24 C35 122.3(8) . .
C24 C25 C26 120.0 . .
C24 C25 H25 120.0 . .
C26 C25 H25 120.0 . .
C27 C26 C25 120.0 . .
C27 C26 C42 121.5(8) . .
C25 C26 C42 117.7(9) . .
C26 C27 C22 120.0 . .
C26 C27 H27 120.0 . .
C22 C27 H27 120.0 . .
C29 C28 C33 120.0 . .
C29 C28 C22 119.5(7) . .
C33 C28 C22 120.2(7) . .
C30 C29 C28 120.0 . .
C30 C29 H29 120.0 . .
C28 C29 H29 120.0 . .
C31 C30 C29 120.0 . .
C31 C30 H30 120.0 . .
C29 C30 H30 120.0 . .
C30 C31 C32 120.0 . .
C30 C31 C34 120.4(11) . .
C32 C31 C34 118.6(11) . .
C31 C32 C33 120.0 . .
C31 C32 H32 120.0 . .
C33 C32 H32 120.0 . .
C32 C33 C28 120.0 . .
C32 C33 H33 120.0 . .
C28 C33 H33 120.0 . .
O6 C34 O7 131.8(17) . .
O6 C34 C31 115.3(16) . .
O7 C34 C31 112.4(17) . .
C36 C35 C40 120.0 . .
C36 C35 C24 118.5(7) . .
C40 C35 C24 120.7(7) . .
C37 C36 C35 120.0 . .
C37 C36 H36 120.0 . .
C35 C36 H36 120.0 . .
C38 C37 C36 120.0 . .
C38 C37 H37 120.0 . .
C36 C37 H37 120.0 . .
C39 C38 C37 120.0 . .
C39 C38 C41 128.4(8) . .
C37 C38 C41 110.0(8) . .
C38 C39 C40 120.0 . .
C38 C39 H39 120.0 . .
C40 C39 H39 120.0 . .
C39 C40 C35 120.0 . .
C39 C40 H40 120.0 . .
C35 C40 H40 120.0 . .
O8 C41 C38 127.3(13) . .
O8 C41 O9 122.2(12) . .
C38 C41 O9 98.0(9) . .
C26 C42 H42A 109.5 . .
C26 C42 H42B 109.4 . .
H42A C42 H42B 109.5 . .
C26 C42 H42C 109.5 . .
H42A C42 H42C 109.5 . .
H42B C42 H42C 109.5 . .
O11 O11 O11 60.001(1) 3_565 2_665
O11 O11 Zn2 71.8(3) 3_565 .
O11 O11 Zn2 71.8(3) 2_665 .

loop_
_geom_bond_atom_site_label_1
_geom_bond_atom_site_label_2
_geom_bond_distance
_geom_bond_site_symmetry_2
Zn1 O3 1.919(12) 12_464
Zn1 O1 1.955(8) .
Zn1 O5 1.957(6) .
Zn1 O2 1.965(11) 2_665
Zn2 O5 1.955(17) .
Zn2 O11 2.192(16) 3_565
Zn2 O11 2.192(16) 2_665
Zn2 O11 2.192(16) .
Zn2 O4 2.197(14) 12_464
Zn2 O4 2.197(14) 11_444
Zn2 O4 2.197(14) 10_664
Zn3 O10 1.903(5) .
Zn3 O6 1.929(11) .
Zn3 O7 1.950(9) 2_765
Zn3 O8 1.953(11) 18_554
Zn3 Zn3 3.129(3) 2_765
Zn3 Zn3 3.129(3) 3_675
Zn4 O9 1.888(7) 16_664
Zn4 O9 1.888(8) 17_654
Zn4 O9 1.888(7) 18_554
Zn4 O10 2.044(14) .
O1 C13 1.294(13) .
O2 C13 1.271(15) .
O2 Zn1 1.965(11) 3_565
O3 C20 1.502(19) .
O3 Zn1 1.918(12) 18_564
O4 C20 1.249(18) .
O4 Zn2 2.197(14) 16_664
O5 Zn1 1.957(6) 2_665
O5 Zn1 1.957(6) 3_565
O6 C34 1.23(2) .
O7 C34 1.29(2) .
O7 Zn3 1.951(9) 3_675
O8 C41 1.133(16) .
O8 Zn3 1.953(11) 12_454
O9 C41 1.563(15) .
O9 Zn4 1.888(7) 10_664
O10 Zn3 1.903(5) 2_765
O10 Zn3 1.903(5) 3_675
C1 C2 1.3900 .
C1 C6 1.3900 .
C1 C7 1.519(8) .
C2 C3 1.3900 .
C2 H2 0.9300 .
C3 C4 1.3900 .
C3 C14 1.496(9) .
C4 C5 1.3900 .
C4 H4 0.9300 .
C5 C6 1.3900 .
C5 C21 1.490(13) .
C6 H6 0.9300 .
C7 C8 1.3900 .
C7 C12 1.3900 .
C8 C9 1.3900 .
C8 H8 0.9300 .
C9 C10 1.3900 .
C9 H9 0.9300 .
C10 C11 1.3900 .
C10 C13 1.458(14) .
C11 C12 1.3900 .
C11 H11 0.9300 .
C12 H12 0.9300 .
C14 C15 1.3900 .
C14 C19 1.3900 .
C15 C16 1.3900 .
C15 H15 0.9300 .
C16 C17 1.3900 .
C16 H16 0.9300 .
C17 C18 1.3900 .
C17 C20 1.591(17) .
C18 C19 1.3900 .
C18 H18 0.9300 .
C19 H19 0.9300 .
C21 H21A 0.9600 .
C21 H21B 0.9600 .
C21 H21C 0.9600 .
C22 C23 1.3900 .
C22 C27 1.3900 .
C22 C28 1.525(9) .
C23 C24 1.3900 .
C23 H23 0.9300 .
C24 C25 1.3900 .
C24 C35 1.502(9) .
C25 C26 1.3900 .
C25 H25 0.9300 .
C26 C27 1.3900 .
C26 C42 1.584(17) .
C27 H27 0.9300 .
C28 C29 1.3900 .
C28 C33 1.3900 .
C29 C30 1.3900 .
C29 H29 0.9300 .
C30 C31 1.3900 .
C30 H30 0.9300 .
C31 C32 1.3900 .
C31 C34 1.588(18) .
C32 C33 1.3900 .
C32 H32 0.9300 .
C33 H33 0.9300 .
C35 C36 1.3900 .
C35 C40 1.3900 .
C36 C37 1.3900 .
C36 H36 0.9300 .
C37 C38 1.3900 .
C37 H37 0.9300 .
C38 C39 1.3900 .
C38 C41 1.553(14) .
C39 C40 1.3900 .
C39 H39 0.9300 .
C40 H40 0.9300 .
C42 H42A 0.9600 .
C42 H42B 0.9600 .
C42 H42C 0.9600 .
O11 O11 1.37(2) 3_565
O11 O11 1.37(2) 2_665

loop_
_platon_squeeze_void_nr
_platon_squeeze_void_average_x
_platon_squeeze_void_average_y
_platon_squeeze_void_average_z
_platon_squeeze_void_volume
_platon_squeeze_void_count_electrons
_platon_squeeze_void_content
1 -0.033 0.448 0.003 18722 4071 ' '
